data_1502675
loop_
_publ_author_name
'Mebs, Stefan'
'Grabowsky, Simon'
'F\"orster, Diana'
'Kickbusch, Rainer'
'Hartl, Monika'
'Daemen, Luke L.'
'Morgenroth, Wolfgang'
'Luger, Peter'
'Paulus, Beate'
'Lentz, Dieter'

_publ_contact_author
;
    Prof. Dr. Dieter Lentz
    Institut f\"ur  Chemie und Biochemie
    Anorganische Chemie
    Freie Universit\"at Berlin
    Fabeckstr. 34-36
    14195, Berlin
    Germany
;
_publ_section_title
;
 Charge transfer via the dative N-B bond and dihydrogen contacts.
 Experimental and theoretical electron density studies of small Lewis
 acid-base adducts.
;
_journal_issue 37
_journal_name_full 'The journal of physical chemistry. A'
_journal_page_first 10185
_journal_page_last 10196
_journal_paper_doi 10.1021/jp100995n
_journal_volume 114
_journal_year 2010
_chemical_absolute_configuration fb
_chemical_formula_moiety 'B F3 H3 N'
_chemical_formula_sum 'B F3 H3 N'
_chemical_formula_weight 84.84
_chemical_name_common 'Ammonia Trifluoroborane'
_chemical_name_systematic
; 
 ? 
;
_space_group_IT_number 61
_symmetry_cell_setting orthorhombic
_symmetry_space_group_name_Hall '-P 2ac 2ab'
_symmetry_space_group_name_H-M 'P b c a'
_audit_creation_method SHELXL-97
_cell_angle_alpha 90.00
_cell_angle_beta 90.00
_cell_angle_gamma 90.00
_cell_formula_units_Z 8
_cell_length_a 8.0067(8)
_cell_length_b 7.9511(8)
_cell_length_c 9.2216(9)
_cell_measurement_temperature 95(2)
_cell_volume 587.07(10)
_computing_cell_refinement 'SAINT (BRUKER-AXS)'
_computing_data_collection 'SMART (BRUKER-AXS)'
_computing_data_reduction 'SAINT (BRUKER-AXS)'
_computing_molecular_graphics 'Volkov et al, (2006)'
_computing_publication_material 'Volkov et al, (2006)'
_computing_structure_refinement 'Volkov et al, (2006)'
_computing_structure_solution 'SHELXS-97 (Sheldrick, 1990)'
_diffrn_ambient_temperature 95(2)
_diffrn_measured_fraction_theta_full 1.0
_diffrn_measured_fraction_theta_max 1.0
_diffrn_measurement_device_type 'BRUKER SMART CCD'
_diffrn_measurement_method \w
_diffrn_radiation_monochromator graphite
_diffrn_radiation_source 'fine-focus sealed tube'
_diffrn_radiation_type MoK\a
_diffrn_radiation_wavelength 0.71073
_diffrn_reflns_av_R_equivalents 0.0275
_diffrn_reflns_av_sigmaI/netI 0.0093
_diffrn_reflns_limit_h_max 17
_diffrn_reflns_limit_h_min 0
_diffrn_reflns_limit_k_max 17
_diffrn_reflns_limit_k_min 0
_diffrn_reflns_limit_l_max 20
_diffrn_reflns_limit_l_min 0
_diffrn_reflns_number 65269
_diffrn_reflns_reduction_process
;
 Scaled and merged with Sortav
 R.H. Blessing, (1987) Cryst. Rev. 1, 3-58
 R.H. Blessing, (1989) J. Appl. Cryst. 22, 396-397
;
_diffrn_reflns_theta_full 52.08
_diffrn_reflns_theta_max 52.08
_diffrn_reflns_theta_min 4.23
_exptl_absorpt_coefficient_mu 0.249
_exptl_absorpt_correction_type none
_exptl_crystal_colour colourless
_exptl_crystal_density_diffrn 1.920
_exptl_crystal_density_method 'not measured'
_exptl_crystal_description prism
_exptl_crystal_F_000 336
_exptl_crystal_size_max 0.2
_exptl_crystal_size_mid 0.2
_exptl_crystal_size_min 0.1
_refine_diff_density_max 0.293
_refine_diff_density_min -0.089
_refine_diff_density_rms 0.040
_refine_ls_extinction_method none
_refine_ls_goodness_of_fit_ref 2.025
_refine_ls_matrix_type full
_refine_ls_number_parameters 93
_refine_ls_number_reflns 3127
_refine_ls_number_restraints 0
_refine_ls_R_factor_all 0.024
_refine_ls_R_factor_gt 0.014
_refine_ls_R_Fsqd_factor 0.029
_refine_ls_shift/su_max 0
_refine_ls_structure_factor_coef Fsqd
_refine_ls_weighting_details
;
calc w2 = 1/[s^2^(Fo^2^)]
;
_refine_ls_weighting_scheme calc
_refine_ls_wR_factor_ref 0.031
_reflns_number_gt 3127
_reflns_number_total 3357
_reflns_threshold_expression >2sigma(I)
_cod_data_source_file jp100995n_si_001.cif
_cod_data_source_block fluoro
_cod_database_code 1502675

loop_
_symmetry_equiv_pos_as_xyz
'x, y, z'
'-x+1/2, -y, z+1/2'
'-x, y+1/2, -z+1/2'
'x+1/2, -y+1/2, -z'
'-x, -y, -z'
'x-1/2, y, -z-1/2'
'x, -y-1/2, z-1/2'
'-x-1/2, y-1/2, z'

loop_
_atom_local_axes_atom_label
_atom_local_axes_atom0
_atom_local_axes_ax1
_atom_local_axes_atom1
_atom_local_axes_atom2
_atom_local_axes_ax2
F(1) B(1) Z F(1) F(2) Y
F(2) B(1) Z F(2) F(3) Y
F(3) B(1) Z F(3) F(1) Y
N(1) B(1) Z N(1) H(1) Y
B(1) N(1) Z B(1) F(1) Y
H(1) N(1) Z H(1) H(2) Y
H(2) N(1) Z H(2) H(3) Y
H(3) N(1) Z H(3) H(1) Y

loop_
_atom_rho_multipole_atom_label
_atom_rho_multipole_coeff_Pv
_atom_rho_multipole_coeff_P00
_atom_rho_multipole_coeff_P11
_atom_rho_multipole_coeff_P1-1
_atom_rho_multipole_coeff_P10
_atom_rho_multipole_coeff_P20
_atom_rho_multipole_coeff_P21
_atom_rho_multipole_coeff_P2-1
_atom_rho_multipole_coeff_P22
_atom_rho_multipole_coeff_P2-2
_atom_rho_multipole_coeff_P30
_atom_rho_multipole_coeff_P31
_atom_rho_multipole_coeff_P3-1
_atom_rho_multipole_coeff_P32
_atom_rho_multipole_coeff_P3-2
_atom_rho_multipole_coeff_P33
_atom_rho_multipole_coeff_P3-3
_atom_rho_multipole_coeff_P40
_atom_rho_multipole_coeff_P41
_atom_rho_multipole_coeff_P4-1
_atom_rho_multipole_coeff_P42
_atom_rho_multipole_coeff_P4-2
_atom_rho_multipole_coeff_P43
_atom_rho_multipole_coeff_P4-3
_atom_rho_multipole_coeff_P44
_atom_rho_multipole_coeff_P4-4
_atom_rho_multipole_kappa
_atom_rho_multipole_kappa_prime0
_atom_rho_multipole_kappa_prime1
_atom_rho_multipole_kappa_prime2
_atom_rho_multipole_kappa_prime3
_atom_rho_multipole_kappa_prime4
_atom_rho_multipole_radial_slater_n0
_atom_rho_multipole_radial_slater_zeta0
_atom_rho_multipole_radial_slater_n1
_atom_rho_multipole_radial_slater_zeta1
_atom_rho_multipole_radial_slater_n2
_atom_rho_multipole_radial_slater_zeta2
_atom_rho_multipole_radial_slater_n3
_atom_rho_multipole_radial_slater_zeta3
_atom_rho_multipole_radial_slater_n4
_atom_rho_multipole_radial_slater_zeta4
F(1) 7.273(11) 0 0 0 -0.030(4) -0.031(5) 0 0 0 0 -0.005(3) 0 0 0 0 0 0 0.005(4) 0 0 0 0 0 0 0 0 0.987095 1.377189 1.377189 1.377189 1.377189 1.377189 2 5.1078857142857 2 5.1078857142857 2 5.1078857142857 3 5.1078857142857 4 5.1078857142857
F(2) 7.278(11) 0 0 0 -0.030(4) -0.028(5) 0 0 0 0 -0.006(3) 0 0 0 0 0 0 0.005(4) 0 0 0 0 0 0 0 0 0.987095 1.377189 1.377189 1.377189 1.377189 1.377189 2 5.1078857142857 2 5.1078857142857 2 5.1078857142857 3 5.1078857142857 4 5.1078857142857
F(3) 7.288(11) 0 0 0 -0.030(4) -0.026(5) 0 0 0 0 -0.003(3) 0 0 0 0 0 0 0.009(4) 0 0 0 0 0 0 0 0 0.987095 1.377189 1.377189 1.377189 1.377189 1.377189 2 5.1078857142857 2 5.1078857142857 2 5.1078857142857 3 5.1078857142857 4 5.1078857142857
N(1) 5.12(3) 0 0 0 0.039(7) 0.018(6) 0 0 0 0 0.175(7) 0 0 0 0 -0.006(5) -0.112(7) 0.001(8) 0 0 0 0 0.002(7) 0.069(8) 0 0 0.98706 0.910257 0.910257 0.910257 0.910257 0.910257 2 3.83936 2 3.83936 2 3.83936 3 3.83936 4 3.83936
B(1) 2.80(3) 0 0 0 -0.069(11) -0.054(9) 0 0 0 0 0.464(13) 0 0 0 0 0.007(11) -0.507(11) 0.222(14) 0 0 0 0 -0.031(14) 0.370(15) 0 0 1.017738 0.948197 0.948197 0.948197 0.948197 0.948197 2 2.5246 2 2.5246 2 2.5246 3 2.5246 4 2.5246
H(1) 0.754(13) 0 0 0 0.172(8) 0.050(12) 0 0 0 0 0.071(15) 0 0 0 0 0 0 0.05(2) 0 0 0 0 0 0 0 0 1.146547 1.29 1.29 1.29 1.29 1.29 0 2 1 2 2 2 3 2 4 2
H(2) 0.677(11) 0 0 0 0.165(7) 0.023(9) 0 0 0 0 -0.003(13) 0 0 0 0 0 0 -0.008(15) 0 0 0 0 0 0 0 0 1.146547 1.29 1.29 1.29 1.29 1.29 0 2 1 2 2 2 3 2 4 2
H(3) 0.804(13) 0 0 0 0.204(8) 0.086(12) 0 0 0 0 -0.016(17) 0 0 0 0 0 0 -0.010(18) 0 0 0 0 0 0 0 0 1.146547 1.29 1.29 1.29 1.29 1.29 0 2 1 2 2 2 3 2 4 2

loop_
_atom_site_aniso_label
_atom_site_aniso_U_11
_atom_site_aniso_U_22
_atom_site_aniso_U_33
_atom_site_aniso_U_12
_atom_site_aniso_U_13
_atom_site_aniso_U_23
F(1) 0.01731(3) 0.00899(4) 0.01432(4) -0.00355(4) -0.00050(2) 0.001785(19)
F(2) 0.01134(3) 0.01373(4) 0.01567(3) 0.00313(2) 0.00483(4) 0.00183(2)
F(3) 0.01358(3) 0.01626(4) 0.00906(4) 0.00077(2) -0.00253(2) -0.00173(3)
N(1) 0.00986(3) 0.00934(3) 0.00947(3) 0.00067(2) -0.000453(19) 0.00033(2)
B(1) 0.00920(3) 0.00839(4) 0.00860(3) -0.00003(3) 0.00039(2) 0.00013(3)
H(1) 0.026245 0.013279 0.030276 -0.00285 -0.001225 0.001523
H(2) 0.015128 0.030491 0.025801 0.003433 0.004826 0.001982
H(3) 0.030694 0.027185 0.01361 0.001842 -0.004622 -0.001032

loop_
_atom_site_label
_atom_site_fract_x
_atom_site_fract_y
_atom_site_fract_z
_atom_site_occupancy
_atom_site_symmetry_multiplicity
_atom_site_U_iso_or_equiv
F(1) 0.075595(16) -0.04782(2) 0.172605(9) 1 8 0.014
F(2) 0.30851(2) 0.088195(12) 0.091748(13) 1 8 0.014
F(3) 0.193702(11) 0.161470(14) 0.309737(19) 1 8 0.013
N(1) 0.045966(11) 0.238414(13) 0.091406(10) 1 8 0.010
B(1) 0.160719(14) 0.104946(15) 0.170053(12) 1 8 0.009
H(1) 0.096855 0.356012 0.090329 1 8 0.023
H(2) -0.06583 0.24292 0.144296 1 8 0.024
H(3) 0.024246 0.212898 -0.015341 1 8 0.024

loop_
_atom_type_symbol
_atom_type_description
_atom_type_scat_dispersion_real
_atom_type_scat_dispersion_imag
_atom_type_scat_source
B B 0.0013 0.0007 'International Tables Vol C Tables 4.2.6.8 and 6.1.1.4'
H H 0.0000 0.0000 'International Tables Vol C Tables 4.2.6.8 and 6.1.1.4'
N N 0.0061 0.0033 'International Tables Vol C Tables 4.2.6.8 and 6.1.1.4'
F F 0.0171 0.0103 'International Tables Vol C Tables 4.2.6.8 and 6.1.1.4'

loop_
_geom_angle_atom_site_label_1
_geom_angle_atom_site_label_2
_geom_angle_atom_site_label_3
_geom_angle
_geom_angle_site_symmetry_1
_geom_angle_site_symmetry_2
_geom_angle_site_symmetry_3
_geom_angle_publ_flag
B(1) N(1) H(1) 112.823 1_555 1_555 1_555 yes
B(1) N(1) H(2) 108.326 1_555 1_555 1_555 yes
B(1) N(1) H(3) 114.113 1_555 1_555 1_555 yes
H(1) N(1) H(2) 108.845 1_555 1_555 1_555 yes
H(1) N(1) H(3) 103.948 1_555 1_555 1_555 yes
H(2) N(1) H(3) 108.592 1_555 1_555 1_555 yes
F(1) B(1) F(2) 109.944(10) 1_555 1_555 1_555 yes
F(1) B(1) F(3) 111.060(9) 1_555 1_555 1_555 yes
F(1) B(1) N(1) 107.993(9) 1_555 1_555 1_555 yes
F(2) B(1) F(3) 110.494(9) 1_555 1_555 1_555 yes
F(2) B(1) N(1) 108.683(9) 1_555 1_555 1_555 yes
F(3) B(1) N(1) 108.589(9) 1_555 1_555 1_555 yes

loop_
_geom_bond_atom_site_label_1
_geom_bond_atom_site_label_2
_geom_bond_distance
_geom_bond_site_symmetry_1
_geom_bond_site_symmetry_2
_geom_bond_publ_flag
F(1) B(1) 1.3930(2) 1_555 1_555 yes
F(2) B(1) 1.3926(2) 1_555 1_555 yes
F(3) B(1) 1.3896(2) 1_555 1_555 yes
N(1) B(1) 1.5800(2) 1_555 1_555 yes
N(1) H(1) 1.02000 1_555 1_555 yes
N(1) H(2) 1.02000 1_555 1_555 yes
N(1) H(3) 1.02000 1_555 1_555 yes

loop_
_atom_dummy_label
_atom_dummy_fract_x
_atom_dummy_fract_y
_atom_dummy_fract_z
DUM0 0 0 0
